data_7204068
loop_
_publ_author_name
'Beno\^it Domercq'
'Thomas Devic'
'Marc Fourmigu\'e'
'Pascale Auban-Senzier'
'Enric Canadell'

_publ_section_title
;
 HalHal interactions in a series of three isostructural salts of
 halogenated tetrathiafulvalenes. Contribution of the halogen atoms to
 the HOMO--HOMO overlap interactions
;
_journal_issue 6
_journal_name_full 'J. Mater. Chem.'
_journal_page_first 1570
_journal_page_last 1575
_journal_paper_doi 10.1039/b100103p
_journal_volume 11
_journal_year 2001
_chemical_formula_moiety (C8H4S6Br2)2IBr2
_chemical_formula_sum 'C16 H8 Br6 I S12'
_chemical_formula_weight 1191.30
_chemical_name_common '(EDT-TTFBr2)2 IBr2'
_chemical_name_systematic
; 
Bis(3,4-dibromo-3',4'-ethylenedithiotetrathiafulvalene)
dibromoiodide 
;
_space_group_IT_number 2
_symmetry_cell_setting triclinic
_symmetry_space_group_name_Hall '-P 1'
_symmetry_space_group_name_H-M 'P -1'
_atom_sites_solution_hydrogens geom
_atom_sites_solution_primary direct
_atom_sites_solution_secondary difmap
_audit_creation_method SHELXL-97
_cell_angle_alpha 95.60(3)
_cell_angle_beta 98.47(3)
_cell_angle_gamma 104.20(3)
_cell_formula_units_Z 1
_cell_length_a 6.7026(13)
_cell_length_b 7.4586(15)
_cell_length_c 15.789(3)
_cell_measurement_reflns_used 5822
_cell_measurement_temperature 293(2)
_cell_measurement_theta_max 25.9
_cell_measurement_theta_min 2.65
_cell_volume 749.5(3)
_computing_cell_refinement 'SELECT, CELL (Stoe-IPDS)'
_computing_data_collection 'EXPOSE (Stoe-IPDS)'
_computing_data_reduction 'INTEGRATE (Stoe-IPDS)'
_computing_structure_refinement 'SHELXL-97 (Sheldrick, 1997)'
_computing_structure_solution 'SHELXS-97 (Sheldrick, 1990)'
_diffrn_ambient_temperature 293(2)
_diffrn_detector_area_resol_mean 6.66
_diffrn_measured_fraction_theta_full 0.927
_diffrn_measured_fraction_theta_max 0.927
_diffrn_measurement_device_type 'area detector'
_diffrn_measurement_method 'rotation, phi incr. 1.5 deg'
_diffrn_radiation_monochromator graphite
_diffrn_radiation_source 'fine-focus sealed tube'
_diffrn_radiation_type MoK\a
_diffrn_radiation_wavelength 0.71073
_diffrn_reflns_av_R_equivalents 0.0319
_diffrn_reflns_av_sigmaI/netI 0.0375
_diffrn_reflns_limit_h_max 8
_diffrn_reflns_limit_h_min -8
_diffrn_reflns_limit_k_max 9
_diffrn_reflns_limit_k_min -9
_diffrn_reflns_limit_l_max 19
_diffrn_reflns_limit_l_min -19
_diffrn_reflns_number 7378
_diffrn_reflns_theta_full 25.95
_diffrn_reflns_theta_max 25.95
_diffrn_reflns_theta_min 2.63
_exptl_absorpt_coefficient_mu 9.914
_exptl_absorpt_correction_T_max 0.1721
_exptl_absorpt_correction_T_min 0.0985
_exptl_absorpt_correction_type multi-scan
_exptl_absorpt_process_details 'SHELX XPREP'
_exptl_crystal_colour black
_exptl_crystal_density_diffrn 2.639
_exptl_crystal_density_method 'not measured'
_exptl_crystal_description 'thick plate'
_exptl_crystal_F_000 559
_exptl_crystal_size_max 0.21
_exptl_crystal_size_mid 0.15
_exptl_crystal_size_min 0.07
_refine_diff_density_max 0.491
_refine_diff_density_min -0.503
_refine_diff_density_rms 0.103
_refine_ls_extinction_method none
_refine_ls_goodness_of_fit_ref 0.904
_refine_ls_hydrogen_treatment mixed
_refine_ls_matrix_type full
_refine_ls_number_parameters 160
_refine_ls_number_reflns 2718
_refine_ls_number_restraints 0
_refine_ls_restrained_S_all 0.904
_refine_ls_R_factor_all 0.0372
_refine_ls_R_factor_gt 0.0250
_refine_ls_shift/su_max 0.000
_refine_ls_shift/su_mean 0.000
_refine_ls_structure_factor_coef Fsqd
_refine_ls_weighting_details 'calc w==1/[\s^2^(Fo^2^)+(0.0286P)^2^+0.0000P] where P==(Fo^2^+2Fc^2^)/3'
_refine_ls_weighting_scheme calc
_refine_ls_wR_factor_gt 0.0504
_refine_ls_wR_factor_ref 0.0528
_reflns_number_gt 2154
_reflns_number_total 2718
_reflns_threshold_expression >2sigma(I)
_cod_data_source_file b100103p.txt
_cod_data_source_block mf170eabs
_cod_original_sg_symbol_H-M P-1
_cod_database_code 7204068

loop_
_symmetry_equiv_pos_as_xyz
'x, y, z'
'-x, -y, -z'

loop_
_atom_site_label
_atom_site_type_symbol
_atom_site_fract_x
_atom_site_fract_y
_atom_site_fract_z
_atom_site_U_iso_or_equiv
_atom_site_adp_type
_atom_site_occupancy
_atom_site_symmetry_multiplicity
_atom_site_calc_flag
_atom_site_refinement_flags
_atom_site_disorder_assembly
_atom_site_disorder_group
I1 I 0.0000 0.0000 0.0000 0.04002(12) Uani 1 2 d S . .
Br1 Br 0.35410(8) 0.22325(8) -0.03521(4) 0.05730(16) Uani 1 1 d . . .
Br2 Br 0.50955(5) 0.00021(6) -0.20342(2) 0.03314(11) Uani 1 1 d . . .
Br3 Br 0.98877(5) -0.00998(6) -0.26154(3) 0.03600(12) Uani 1 1 d . . .
S1 S 0.32689(13) -0.16820(16) -0.39397(6) 0.0321(2) Uani 1 1 d . . .
S2 S 0.73362(14) -0.17799(16) -0.44147(6) 0.0322(2) Uani 1 1 d . . .
S3 S 0.49982(14) -0.35840(16) -0.63615(6) 0.0312(2) Uani 1 1 d . . .
S4 S 0.09621(14) -0.34701(16) -0.58806(6) 0.0321(2) Uani 1 1 d . . .
S5 S 0.31977(15) -0.53237(16) -0.81730(6) 0.0344(2) Uani 1 1 d . . .
S6 S -0.15625(14) -0.51105(17) -0.75717(7) 0.0384(3) Uani 1 1 d . . .
C2 C 0.7304(5) -0.0951(6) -0.3349(2) 0.0281(9) Uani 1 1 d . . .
C1 C 0.5474(5) -0.0907(6) -0.3128(2) 0.0270(8) Uani 1 1 d . . .
C3 C 0.4635(5) -0.2261(6) -0.4740(2) 0.0267(8) Uani 1 1 d . . .
C4 C 0.3647(5) -0.3024(6) -0.5552(2) 0.0276(9) Uani 1 1 d . . .
C5 C 0.2781(5) -0.4488(6) -0.7165(2) 0.0273(8) Uani 1 1 d . . .
C6 C 0.0911(5) -0.4430(6) -0.6937(2) 0.0264(8) Uani 1 1 d . . .
C7 C 0.0960(6) -0.4894(7) -0.8834(3) 0.0350(10) Uani 1 1 d . . .
H7A H 0.1084 -0.3562 -0.8759 0.042 Uiso 1 1 calc R . .
H7B H 0.0980 -0.5278 -0.9437 0.042 Uiso 1 1 calc R . .
C8 C -0.1101(6) -0.5896(7) -0.8623(3) 0.0376(10) Uani 1 1 d . . .
H8A H -0.1179 -0.7218 -0.8661 0.045 Uiso 1 1 calc R . .
H8B H -0.2213 -0.5749 -0.9057 0.045 Uiso 1 1 calc R . .

loop_
_atom_site_aniso_label
_atom_site_aniso_U_11
_atom_site_aniso_U_22
_atom_site_aniso_U_33
_atom_site_aniso_U_23
_atom_site_aniso_U_13
_atom_site_aniso_U_12
I1 0.0552(2) 0.0390(3) 0.0265(2) -0.00335(18) 0.00665(17) 0.01707(19)
Br1 0.0615(3) 0.0560(4) 0.0526(3) -0.0014(3) 0.0215(2) 0.0091(2)
Br2 0.02960(18) 0.0435(3) 0.02128(19) -0.00559(18) 0.00250(14) 0.00531(16)
Br3 0.02590(18) 0.0468(3) 0.0312(2) 0.00039(19) -0.00376(15) 0.00913(17)
S1 0.0234(4) 0.0486(7) 0.0211(5) -0.0050(5) 0.0018(3) 0.0085(4)
S2 0.0252(4) 0.0461(7) 0.0252(5) -0.0027(5) 0.0035(4) 0.0127(4)
S3 0.0261(4) 0.0441(7) 0.0222(5) -0.0042(4) 0.0015(4) 0.0122(4)
S4 0.0266(4) 0.0455(7) 0.0222(5) -0.0042(5) 0.0033(4) 0.0096(4)
S5 0.0338(5) 0.0479(7) 0.0215(5) -0.0053(5) 0.0030(4) 0.0158(4)
S6 0.0258(5) 0.0541(8) 0.0288(5) -0.0095(5) 0.0003(4) 0.0071(4)
C2 0.0270(17) 0.032(2) 0.0246(19) 0.0026(18) 0.0010(15) 0.0095(16)
C1 0.0258(17) 0.033(2) 0.0211(18) -0.0002(17) 0.0012(14) 0.0097(15)
C3 0.0279(18) 0.030(2) 0.0212(18) 0.0005(17) 0.0019(14) 0.0082(15)
C4 0.0293(18) 0.027(2) 0.027(2) 0.0020(18) 0.0043(15) 0.0083(15)
C5 0.0306(18) 0.029(2) 0.0205(18) -0.0013(17) 0.0027(15) 0.0078(16)
C6 0.0287(18) 0.028(2) 0.0201(18) -0.0031(17) 0.0032(14) 0.0066(16)
C7 0.038(2) 0.044(3) 0.023(2) 0.0029(19) 0.0021(16) 0.0142(19)
C8 0.039(2) 0.043(3) 0.027(2) -0.005(2) -0.0011(17) 0.0101(19)

loop_
_atom_type_symbol
_atom_type_description
_atom_type_scat_dispersion_real
_atom_type_scat_dispersion_imag
_atom_type_scat_source
C C 0.0033 0.0016 'International Tables Vol C Tables 4.2.6.8 and 6.1.1.4'
H H 0.0000 0.0000 'International Tables Vol C Tables 4.2.6.8 and 6.1.1.4'
S S 0.1246 0.1234 'International Tables Vol C Tables 4.2.6.8 and 6.1.1.4'
Br Br -0.2901 2.4595 'International Tables Vol C Tables 4.2.6.8 and 6.1.1.4'
I I -0.4742 1.8119 'International Tables Vol C Tables 4.2.6.8 and 6.1.1.4'

loop_
_geom_angle_atom_site_label_1
_geom_angle_atom_site_label_2
_geom_angle_atom_site_label_3
_geom_angle
_geom_angle_site_symmetry_1
_geom_angle_site_symmetry_3
_geom_angle_publ_flag
Br1 I1 Br1 180.0 2 . ?
C1 S1 C3 94.92(17) . . ?
C2 S2 C3 94.52(17) . . ?
C4 S3 C5 95.79(17) . . ?
C4 S4 C6 95.91(18) . . ?
C5 S5 C7 98.55(18) . . ?
C6 S6 C8 103.90(18) . . ?
C1 C2 S2 118.3(3) . . ?
C1 C2 Br3 125.1(3) . . ?
S2 C2 Br3 116.5(2) . . ?
C2 C1 S1 117.0(3) . . ?
C2 C1 Br2 125.4(3) . . ?
S1 C1 Br2 117.60(19) . . ?
C4 C3 S2 123.1(3) . . ?
C4 C3 S1 121.7(3) . . ?
S2 C3 S1 115.2(2) . . ?
C3 C4 S4 123.1(3) . . ?
C3 C4 S3 122.2(3) . . ?
S4 C4 S3 114.8(2) . . ?
C6 C5 S5 127.0(3) . . ?
C6 C5 S3 116.3(3) . . ?
S5 C5 S3 116.7(2) . . ?
C5 C6 S6 128.8(3) . . ?
C5 C6 S4 117.1(3) . . ?
S6 C6 S4 114.1(2) . . ?
C8 C7 S5 113.7(3) . . ?
C7 C8 S6 114.9(3) . . ?

loop_
_geom_bond_atom_site_label_1
_geom_bond_atom_site_label_2
_geom_bond_distance
_geom_bond_site_symmetry_2
_geom_bond_publ_flag
I1 Br1 2.7102(10) 2 ?
I1 Br1 2.7102(10) . ?
Br2 C1 1.869(4) . ?
Br3 C2 1.863(3) . ?
S1 C1 1.744(3) . ?
S1 C3 1.747(4) . ?
S2 C2 1.739(4) . ?
S2 C3 1.744(3) . ?
S3 C4 1.747(4) . ?
S3 C5 1.749(4) . ?
S4 C4 1.736(4) . ?
S4 C6 1.742(4) . ?
S5 C5 1.738(4) . ?
S5 C7 1.811(4) . ?
S6 C6 1.735(3) . ?
S6 C8 1.801(4) . ?
C2 C1 1.331(5) . ?
C3 C4 1.352(5) . ?
C5 C6 1.363(5) . ?
C7 C8 1.502(6) . ?
